data_7246740
loop_
_publ_author_name
'Zhou, Fuli'
'Body, Carole'
'Robeyns, Koen'
'Leyssens, Tom'
'Shemchuk, Oleksii'

_publ_section_title
;
 On the pairwise cocrystallization of racemic compounds
;
_journal_issue 20
_journal_name_full CrystEngComm
_journal_page_first 3060
_journal_page_last 3065
_journal_paper_doi 10.1039/D3CE00226H
_journal_volume 25
_journal_year 2023
_chemical_formula_sum 'C5 H11 N O3'
_chemical_formula_weight 133.15
_space_group_crystal_system monoclinic
_space_group_IT_number 14
_space_group_name_Hall '-P 2ybc'
_space_group_name_H-M_alt 'P 1 21/c 1'
_atom_sites_solution_hydrogens mixed
_atom_sites_solution_primary 'dual space'
_audit_creation_method SHELXL-2018/3
_audit_update_record
;
2023-04-17 deposited with the CCDC.	2023-04-28 downloaded from the CCDC.
;
_cell_angle_alpha 90
_cell_angle_beta 104.68(4)
_cell_angle_gamma 90
_cell_formula_units_Z 4
_cell_length_a 10.468(4)
_cell_length_b 5.3181(19)
_cell_length_c 12.162(5)
_cell_measurement_reflns_used 758
_cell_measurement_temperature 297(2)
_cell_measurement_theta_max 22.4680
_cell_measurement_theta_min 3.4380
_cell_volume 655.0(5)
_computing_cell_refinement
;
CrysAlisPro, Agilent Technologies,
Version 1.171.37.35 (release 13-08-2014 CrysAlis171 .NET)
(compiled Aug 13 2014,18:06:01)
;
_computing_data_collection MAR
_computing_data_reduction
;
CrysAlisPro, Agilent Technologies,
Version 1.171.37.35 (release 13-08-2014 CrysAlis171 .NET)
(compiled Aug 13 2014,18:06:01)
;
_computing_molecular_graphics 'MERCURY (Macrae et al., 2008)'
_computing_publication_material
;
'MERCURY (Macrae et al., 2008), Platon (Spek, 2009)'
;
_computing_structure_refinement 'SHELXL-2018/3 (Sheldrick, 2018)'
_computing_structure_solution 'SHELXT (Sheldrick, 2015)'
_diffrn_ambient_temperature 297(2)
_diffrn_measured_fraction_theta_full 0.973
_diffrn_measured_fraction_theta_max 0.973
_diffrn_measurement_device_type 'MAR345 image plate'
_diffrn_measurement_method
;
'40 images, \D\F 5.0\% '
;
_diffrn_radiation_type MoK\a
_diffrn_radiation_wavelength 0.71073
_diffrn_reflns_av_R_equivalents 0.1008
_diffrn_reflns_av_unetI/netI 0.0679
_diffrn_reflns_Laue_measured_fraction_full 0.973
_diffrn_reflns_Laue_measured_fraction_max 0.973
_diffrn_reflns_limit_h_max 11
_diffrn_reflns_limit_h_min -11
_diffrn_reflns_limit_k_max 5
_diffrn_reflns_limit_k_min -5
_diffrn_reflns_limit_l_max 12
_diffrn_reflns_limit_l_min -13
_diffrn_reflns_number 3271
_diffrn_reflns_point_group_measured_fraction_full 0.973
_diffrn_reflns_point_group_measured_fraction_max 0.973
_diffrn_reflns_theta_full 22.439
_diffrn_reflns_theta_max 22.439
_diffrn_reflns_theta_min 3.463
_diffrn_source 'Incoatec microfocus source'
_exptl_absorpt_coefficient_mu 0.111
_exptl_absorpt_correction_T_max 1.00000
_exptl_absorpt_correction_T_min 0.80930
_exptl_absorpt_correction_type multi-scan
_exptl_absorpt_process_details
;
CrysAlisPro, Agilent Technologies,
Version 1.171.37.35 (release 13-08-2014 CrysAlis171 .NET)
(compiled Aug 13 2014,18:06:01)
Empirical absorption correction using spherical harmonics,
 implemented in SCALE3 ABSPACK scaling algorithm.
;
_exptl_crystal_colour yellow-brown
_exptl_crystal_density_diffrn 1.350
_exptl_crystal_description rod
_exptl_crystal_F_000 288
_exptl_crystal_size_max 0.25
_exptl_crystal_size_mid 0.15
_exptl_crystal_size_min 0.10
_refine_diff_density_max 0.186
_refine_diff_density_min -0.167
_refine_diff_density_rms 0.047
_refine_ls_extinction_method none
_refine_ls_goodness_of_fit_ref 1.053
_refine_ls_hydrogen_treatment constr
_refine_ls_matrix_type full
_refine_ls_number_parameters 113
_refine_ls_number_reflns 828
_refine_ls_number_restraints 60
_refine_ls_restrained_S_all 1.028
_refine_ls_R_factor_all 0.0903
_refine_ls_R_factor_gt 0.0513
_refine_ls_shift/su_max 0.000
_refine_ls_shift/su_mean 0.000
_refine_ls_structure_factor_coef Fsqd
_refine_ls_weighting_details 'w=1/[\s^2^(Fo^2^)+(0.0587P)^2^] where P=(Fo^2^+2Fc^2^)/3'
_refine_ls_weighting_scheme calc
_refine_ls_wR_factor_gt 0.1209
_refine_ls_wR_factor_ref 0.1395
_reflns_Friedel_coverage 0.000
_reflns_number_gt 554
_reflns_number_total 828
_reflns_threshold_expression 'I > 2\s(I)'
_cod_data_source_file d3ce00226h2.cif
_cod_data_source_block alex_DL-Pro_H2O
_cod_depositor_comments 'Adding full bibliography for 7246740--7246756.cif.'
_cod_original_sg_symbol_H-M 'P 21/c'
_cod_original_formula_sum 'C5 H9 N O2, H2 O'
_cod_database_code 7246740
_shelx_shelxl_version_number 2018/3
_shelx_space_group_comment
;
The symmetry employed for this shelxl refinement is uniquely defined
by the following loop, which should always be used as a source of
symmetry information in preference to the above space-group names.
They are only intended as comments.
;

loop_
_space_group_symop_operation_xyz
'x, y, z'
'-x, y+1/2, -z+1/2'
'-x, -y, -z'
'x, -y-1/2, z-1/2'

loop_
_atom_site_label
_atom_site_type_symbol
_atom_site_fract_x
_atom_site_fract_y
_atom_site_fract_z
_atom_site_U_iso_or_equiv
_atom_site_adp_type
_atom_site_occupancy
_atom_site_site_symmetry_order
_atom_site_calc_flag
_atom_site_refinement_flags_posn
_atom_site_refinement_flags_adp
_atom_site_refinement_flags_occupancy
_atom_site_disorder_assembly
_atom_site_disorder_group
N1 N 0.6127(3) 0.7798(5) 0.4411(2) 0.0294(8) Uani 1 1 d D U . . .
H1A H 0.547517 0.687569 0.454830 0.035 Uiso 0.877(12) 1 calc R U P A 1
H1B H 0.579929 0.928649 0.414597 0.035 Uiso 0.877(12) 1 calc R U P A 1
H1C H 0.537581 0.707661 0.445834 0.035 Uiso 0.123(12) 1 calc R U P A 2
H1D H 0.598358 0.942207 0.424920 0.035 Uiso 0.123(12) 1 calc R U P A 2
C2 C 0.7195(5) 0.8142(15) 0.5486(4) 0.043(2) Uani 0.877(12) 1 d D U P A 1
H2A H 0.728871 0.666005 0.596487 0.051 Uiso 0.877(12) 1 calc R U P A 1
H2B H 0.702284 0.959047 0.591174 0.051 Uiso 0.877(12) 1 calc R U P A 1
C3 C 0.8398(5) 0.8544(13) 0.5042(4) 0.0435(17) Uani 0.877(12) 1 d D U P A 1
H3A H 0.919994 0.816802 0.562099 0.052 Uiso 0.877(12) 1 calc R U P A 1
H3B H 0.844039 1.026332 0.478682 0.052 Uiso 0.877(12) 1 calc R U P A 1
C4 C 0.8207(5) 0.6708(13) 0.4050(5) 0.0417(19) Uani 0.877(12) 1 d D U P A 1
H4A H 0.857818 0.507713 0.431081 0.050 Uiso 0.877(12) 1 calc R U P A 1
H4B H 0.863127 0.733212 0.348157 0.050 Uiso 0.877(12) 1 calc R U P A 1
C2B C 0.720(2) 0.743(14) 0.5481(16) 0.045(8) Uani 0.123(12) 1 d D U P A 2
H2C H 0.698112 0.604030 0.591798 0.054 Uiso 0.123(12) 1 calc R U P A 2
H2D H 0.730291 0.893740 0.594588 0.054 Uiso 0.123(12) 1 calc R U P A 2
C3B C 0.844(3) 0.688(10) 0.512(3) 0.046(7) Uani 0.123(12) 1 d D U P A 2
H3C H 0.867985 0.512088 0.523981 0.056 Uiso 0.123(12) 1 calc R U P A 2
H3D H 0.916828 0.789845 0.555264 0.056 Uiso 0.123(12) 1 calc R U P A 2
C4B C 0.812(2) 0.755(9) 0.386(2) 0.034(8) Uani 0.123(12) 1 d D U P A 2
H4C H 0.868608 0.668317 0.346827 0.040 Uiso 0.123(12) 1 calc R U P A 2
H4D H 0.814848 0.934668 0.373803 0.040 Uiso 0.123(12) 1 calc R U P A 2
C5 C 0.6701(4) 0.6511(6) 0.3555(3) 0.0295(10) Uani 1 1 d D U . . .
H5 H 0.643807 0.738480 0.282247 0.035 Uiso 0.877(12) 1 calc R U P A 1
H5B H 0.627283 0.730692 0.282790 0.035 Uiso 0.123(12) 1 calc R U P A 2
C6 C 0.6260(4) 0.3744(7) 0.3416(3) 0.0311(10) Uani 1 1 d . . . . .
O7 O 0.5606(3) 0.2898(4) 0.4082(2) 0.0374(8) Uani 1 1 d . . . . .
O8 O 0.6619(3) 0.2503(4) 0.2666(2) 0.0434(9) Uani 1 1 d . . . . .
O11 O 0.9203(4) 0.1881(6) 0.2285(3) 0.0634(10) Uani 1 1 d G . . . .
H11A H 0.953602 0.328506 0.232777 0.095 Uiso 1 1 d G U . . .
H11B H 0.845420 0.212686 0.235536 0.095 Uiso 1 1 d G U . . .

loop_
_atom_site_aniso_label
_atom_site_aniso_U_11
_atom_site_aniso_U_22
_atom_site_aniso_U_33
_atom_site_aniso_U_23
_atom_site_aniso_U_13
_atom_site_aniso_U_12
N1 0.034(2) 0.0183(18) 0.0412(18) 0.0023(14) 0.0188(16) -0.0002(14)
C2 0.054(3) 0.039(5) 0.034(3) -0.004(2) 0.010(2) 0.005(3)
C3 0.034(3) 0.038(4) 0.056(3) -0.005(3) 0.007(2) -0.003(3)
C4 0.036(3) 0.031(4) 0.067(4) -0.012(3) 0.027(3) -0.003(2)
C2B 0.053(11) 0.048(14) 0.036(7) -0.007(9) 0.014(7) 0.004(10)
C3B 0.039(8) 0.046(13) 0.051(9) 0.011(9) 0.005(7) 0.007(9)
C4B 0.031(9) 0.033(14) 0.040(10) -0.007(9) 0.015(8) 0.005(9)
C5 0.039(2) 0.021(2) 0.033(2) -0.0015(16) 0.0176(18) -0.0010(18)
C6 0.029(2) 0.024(2) 0.038(2) 0.0019(18) 0.004(2) 0.0018(18)
O7 0.0477(18) 0.0219(16) 0.0516(17) 0.0031(12) 0.0290(15) -0.0038(12)
O8 0.058(2) 0.0287(17) 0.0518(18) -0.0154(13) 0.0287(16) -0.0045(13)
O11 0.060(2) 0.058(2) 0.082(2) 0.000(2) 0.035(2) 0.0094(17)

loop_
_atom_type_symbol
_atom_type_description
_atom_type_scat_dispersion_real
_atom_type_scat_dispersion_imag
_atom_type_scat_source
C C 0.0033 0.0016 'International Tables Vol C Tables 4.2.6.8 and 6.1.1.4'
H H 0.0000 0.0000 'International Tables Vol C Tables 4.2.6.8 and 6.1.1.4'
N N 0.0061 0.0033 'International Tables Vol C Tables 4.2.6.8 and 6.1.1.4'
O O 0.0106 0.0060 'International Tables Vol C Tables 4.2.6.8 and 6.1.1.4'

loop_
_geom_angle_atom_site_label_1
_geom_angle_atom_site_label_2
_geom_angle_atom_site_label_3
_geom_angle
_geom_angle_site_symmetry_1
_geom_angle_site_symmetry_3
_geom_angle_publ_flag
C5 N1 C2B 101.7(15) . . ?
C5 N1 C2 108.7(3) . . ?
C5 N1 H1A 109.9 . . ?
C2 N1 H1A 109.9 . . ?
C5 N1 H1B 109.9 . . ?
C2 N1 H1B 109.9 . . ?
H1A N1 H1B 108.3 . . ?
C5 N1 H1C 111.4 . . ?
C2B N1 H1C 111.4 . . ?
C5 N1 H1D 111.4 . . ?
C2B N1 H1D 111.4 . . ?
H1C N1 H1D 109.3 . . ?
N1 C2 C3 102.2(3) . . ?
N1 C2 H2A 111.3 . . ?
C3 C2 H2A 111.3 . . ?
N1 C2 H2B 111.3 . . ?
C3 C2 H2B 111.3 . . ?
H2A C2 H2B 109.2 . . ?
C2 C3 C4 103.8(4) . . ?
C2 C3 H3A 111.0 . . ?
C4 C3 H3A 111.0 . . ?
C2 C3 H3B 111.0 . . ?
C4 C3 H3B 111.0 . . ?
H3A C3 H3B 109.0 . . ?
C3 C4 C5 105.6(4) . . ?
C3 C4 H4A 110.6 . . ?
C5 C4 H4A 110.6 . . ?
C3 C4 H4B 110.6 . . ?
C5 C4 H4B 110.6 . . ?
H4A C4 H4B 108.8 . . ?
N1 C2B C3B 106.6(15) . . ?
N1 C2B H2C 110.4 . . ?
C3B C2B H2C 110.4 . . ?
N1 C2B H2D 110.4 . . ?
C3B C2B H2D 110.4 . . ?
H2C C2B H2D 108.6 . . ?
C2B C3B C4B 104.9(14) . . ?
C2B C3B H3C 110.8 . . ?
C4B C3B H3C 110.8 . . ?
C2B C3B H3D 110.8 . . ?
C4B C3B H3D 110.8 . . ?
H3C C3B H3D 108.8 . . ?
C3B C4B C5 97(2) . . ?
C3B C4B H4C 112.4 . . ?
C5 C4B H4C 112.4 . . ?
C3B C4B H4D 112.4 . . ?
C5 C4B H4D 112.4 . . ?
H4C C4B H4D 110.0 . . ?
N1 C5 C6 110.6(3) . . ?
N1 C5 C4B 101.4(16) . . ?
C6 C5 C4B 127.9(19) . . ?
N1 C5 C4 104.4(3) . . ?
C6 C5 C4 110.9(4) . . ?
N1 C5 H5 110.3 . . ?
C6 C5 H5 110.3 . . ?
C4 C5 H5 110.3 . . ?
N1 C5 H5B 105.0 . . ?
C6 C5 H5B 105.0 . . ?
C4B C5 H5B 105.0 . . ?
O8 C6 O7 125.8(3) . . ?
O8 C6 C5 116.4(3) . . ?
O7 C6 C5 117.7(3) . . ?
H11A O11 H11B 104.5 . . ?

loop_
_geom_bond_atom_site_label_1
_geom_bond_atom_site_label_2
_geom_bond_distance
_geom_bond_site_symmetry_2
_geom_bond_publ_flag
N1 C5 1.494(4) . ?
N1 C2B 1.499(11) . ?
N1 C2 1.500(5) . ?
N1 H1A 0.8900 . ?
N1 H1B 0.8900 . ?
N1 H1C 0.8900 . ?
N1 H1D 0.8900 . ?
C2 C3 1.507(7) . ?
C2 H2A 0.9700 . ?
C2 H2B 0.9700 . ?
C3 C4 1.525(7) . ?
C3 H3A 0.9700 . ?
C3 H3B 0.9700 . ?
C4 C5 1.542(6) . ?
C4 H4A 0.9700 . ?
C4 H4B 0.9700 . ?
C2B C3B 1.505(12) . ?
C2B H2C 0.9700 . ?
C2B H2D 0.9700 . ?
C3B C4B 1.524(12) . ?
C3B H3C 0.9700 . ?
C3B H3D 0.9700 . ?
C4B C5 1.539(11) . ?
C4B H4C 0.9700 . ?
C4B H4D 0.9700 . ?
C5 C6 1.539(5) . ?
C5 H5 0.9800 . ?
C5 H5B 0.9800 . ?
C6 O8 1.258(4) . ?
C6 O7 1.268(4) . ?
O11 H11A 0.8200 . ?
O11 H11B 0.8200 . ?

loop_
_geom_torsion_atom_site_label_1
_geom_torsion_atom_site_label_2
_geom_torsion_atom_site_label_3
_geom_torsion_atom_site_label_4
_geom_torsion
_geom_torsion_site_symmetry_1
_geom_torsion_site_symmetry_2
_geom_torsion_site_symmetry_3
_geom_torsion_site_symmetry_4
_geom_torsion_publ_flag
C5 N1 C2 C3 33.4(5) . . . . ?
N1 C2 C3 C4 -39.1(6) . . . . ?
C2 C3 C4 C5 31.4(7) . . . . ?
C5 N1 C2B C3B 20(4) . . . . ?
N1 C2B C3B C4B 13(5) . . . . ?
C2B C3B C4B C5 -39(5) . . . . ?
C2B N1 C5 C6 92(3) . . . . ?
C2 N1 C5 C6 105.4(4) . . . . ?
C2B N1 C5 C4B -46(3) . . . . ?
C2 N1 C5 C4 -13.9(5) . . . . ?
C3B C4B C5 N1 53(3) . . . . ?
C3B C4B C5 C6 -75(3) . . . . ?
C3 C4 C5 N1 -10.9(7) . . . . ?
C3 C4 C5 C6 -130.0(5) . . . . ?
N1 C5 C6 O8 175.9(3) . . . . ?
C4B C5 C6 O8 -60.0(15) . . . . ?
C4 C5 C6 O8 -68.8(5) . . . . ?
N1 C5 C6 O7 -6.0(5) . . . . ?
C4B C5 C6 O7 118.1(15) . . . . ?
C4 C5 C6 O7 109.3(4) . . . . ?
